data_2207424
loop_
_publ_author_name
'Li, Fen-Fang'
'Xiao Feng-Ping'
'Jin, Long-Fei'
'Wu, Yong-Fei'

_publ_section_title
;
 <i>n</i>-Butyl 3,5-dinitrobenzoate
;
_journal_coeditor_code AT6051
_journal_issue 12
_journal_name_full 'Acta Crystallographica Section E'
_journal_page_first o4173
_journal_page_last o4174
_journal_paper_doi 10.1107/S1600536805037359
_journal_volume 61
_journal_year 2005
_chemical_formula_iupac 'C11 H12 N2 O6'
_chemical_formula_moiety 'C11 H12 N2 O6'
_chemical_formula_sum 'C11 H12 N2 O6'
_chemical_formula_weight 268.23
_chemical_name_systematic
;
n-Butyl 3,5-dinitrobenzoate
;
_space_group_IT_number 14
_symmetry_cell_setting monoclinic
_symmetry_space_group_name_Hall '-P 2yn'
_symmetry_space_group_name_H-M 'P 1 21/n 1'
_atom_sites_solution_hydrogens geom
_atom_sites_solution_primary direct
_atom_sites_solution_secondary difmap
_audit_creation_method SHELXL-97
_cell_angle_alpha 90.00
_cell_angle_beta 90.826(5)
_cell_angle_gamma 90.00
_cell_formula_units_Z 4
_cell_length_a 9.681(3)
_cell_length_b 5.8632(17)
_cell_length_c 22.164(6)
_cell_measurement_reflns_used 1716
_cell_measurement_temperature 273(2)
_cell_measurement_theta_max 23.58
_cell_measurement_theta_min 2.31
_cell_volume 1257.9(6)
_computing_cell_refinement 'SAINT-Plus (Bruker, 2001)'
_computing_data_collection 'SMART (Bruker, 2001)'
_computing_data_reduction SAINT
_computing_molecular_graphics 'SHELXTL-NT (Bruker, 2001)'
_computing_publication_material SHELXTL-NT
_computing_structure_refinement 'SHELXL97 (Sheldrick, 1997)'
_computing_structure_solution 'SHELXS97 (Sheldrick, 1997)'
_diffrn_ambient_temperature 273(2)
_diffrn_measured_fraction_theta_full 0.982
_diffrn_measured_fraction_theta_max 0.982
_diffrn_measurement_device_type 'Bruker SMART CCD area-detector'
_diffrn_measurement_method '\f and \w'
_diffrn_radiation_monochromator graphite
_diffrn_radiation_source 'fine-focus sealed tube'
_diffrn_radiation_type MoK\a
_diffrn_radiation_wavelength 0.71073
_diffrn_reflns_av_R_equivalents 0.0383
_diffrn_reflns_av_sigmaI/netI 0.0363
_diffrn_reflns_limit_h_max 8
_diffrn_reflns_limit_h_min -11
_diffrn_reflns_limit_k_max 7
_diffrn_reflns_limit_k_min -7
_diffrn_reflns_limit_l_max 27
_diffrn_reflns_limit_l_min -27
_diffrn_reflns_number 6678
_diffrn_reflns_theta_full 26.00
_diffrn_reflns_theta_max 26.00
_diffrn_reflns_theta_min 2.31
_diffrn_standards_number 0
_exptl_absorpt_coefficient_mu 0.117
_exptl_absorpt_correction_T_max 0.9965
_exptl_absorpt_correction_T_min 0.9373
_exptl_absorpt_correction_type multi-scan
_exptl_absorpt_process_details '(SADABS; Sheldrick, 1996)'
_exptl_crystal_colour colorless
_exptl_crystal_density_diffrn 1.416
_exptl_crystal_density_method 'not measured'
_exptl_crystal_description prism
_exptl_crystal_F_000 560
_exptl_crystal_size_max 0.56
_exptl_crystal_size_mid 0.24
_exptl_crystal_size_min 0.03
_refine_diff_density_max 0.305
_refine_diff_density_min -0.194
_refine_ls_extinction_method none
_refine_ls_goodness_of_fit_ref 1.079
_refine_ls_hydrogen_treatment constr
_refine_ls_matrix_type full
_refine_ls_number_parameters 173
_refine_ls_number_reflns 2417
_refine_ls_number_restraints 0
_refine_ls_restrained_S_all 1.079
_refine_ls_R_factor_all 0.0766
_refine_ls_R_factor_gt 0.0572
_refine_ls_shift/su_max 0.000
_refine_ls_shift/su_mean 0.000
_refine_ls_structure_factor_coef Fsqd
_refine_ls_weighting_details 'calc w=1/[\s^2^(Fo^2^)+(0.086P)^2^+0.3114P] where P=(Fo^2^+2Fc^2^)/3'
_refine_ls_weighting_scheme calc
_refine_ls_wR_factor_gt 0.1622
_refine_ls_wR_factor_ref 0.1769
_reflns_number_gt 1724
_reflns_number_total 2417
_reflns_threshold_expression I>2\s(I)
_cod_data_source_file at6051.cif
_cod_data_source_block I
_cod_depositor_comments
;
The following automatic conversions were performed:
'_symmetry_cell_setting' value 'Monoclinic' changed to 'monoclinic'
according to '/home/saulius/struct/CIF-dictionaries/cif_core.dic'
dictionary named 'cif_core.dic' version 2.4.1 from 2010-06-29.

Automatic conversion script
Id: cif_fix_enum 1527 2010-12-29 10:47:43Z saulius 

The following automatic conversions were performed:

'_symmetry_cell_setting' value 'Monoclinic' changed to 'monoclinic'
according to /home/saulius/struct/CIF-dictionaries/cif_core.dic
dictionary named 'cif_core.dic' version 2.4.1 from 2010-06-29.

Automatic conversion script
Id: cif_fix_values 1715 2011-07-08 13:25:40Z adriana 
;
_cod_original_sg_symbol_H-M 'P 21/n'
_cod_database_code 2207424
_cod_database_fobs_code 2207424

loop_
_symmetry_equiv_pos_as_xyz
'x, y, z'
'-x+1/2, y+1/2, -z+1/2'
'-x, -y, -z'
'x-1/2, -y-1/2, z-1/2'

loop_
_atom_site_label
_atom_site_fract_x
_atom_site_fract_y
_atom_site_fract_z
_atom_site_U_iso_or_equiv
_atom_site_adp_type
_atom_site_calc_flag
_atom_site_refinement_flags
_atom_site_occupancy
_atom_site_type_symbol
C1 0.9133(2) 0.1937(4) 0.19038(10) 0.0467(5) Uani d . 1 C
C2 0.8979(2) 0.2848(4) 0.24711(10) 0.0492(5) Uani d . 1 C
H2 0.8491 0.4198 0.2524 0.059 Uiso calc R 1 H
C3 0.9556(2) 0.1741(4) 0.29581(10) 0.0483(5) Uani d . 1 C
C4 1.0283(2) -0.0263(4) 0.29065(10) 0.0490(5) Uani d . 1 C
H4 1.0661 -0.1000 0.3242 0.059 Uiso calc R 1 H
C5 1.0420(2) -0.1124(4) 0.23300(9) 0.0445(5) Uani d . 1 C
C6 0.9860(2) -0.0086(4) 0.18284(9) 0.0462(5) Uani d . 1 C
H6 0.9964 -0.0720 0.1447 0.055 Uiso calc R 1 H
C7 0.8558(2) 0.3252(4) 0.13801(11) 0.0529(6) Uani d . 1 C
C8 0.8120(4) 0.3353(5) 0.03343(12) 0.0756(8) Uani d . 1 C
H8A 0.8656 0.4713 0.0253 0.091 Uiso calc R 1 H
H8B 0.7172 0.3804 0.0405 0.091 Uiso calc R 1 H
C9 0.8178(3) 0.1760(5) -0.01898(12) 0.0755(8) Uani d . 1 C
H9A 0.7895 0.2580 -0.0551 0.091 Uiso calc R 1 H
H9B 0.9128 0.1282 -0.0242 0.091 Uiso calc R 1 H
C10 0.7301(4) -0.0301(6) -0.01326(14) 0.0861(9) Uani d . 1 C
H10A 0.6360 0.0172 -0.0055 0.103 Uiso calc R 1 H
H10B 0.7623 -0.1181 0.0212 0.103 Uiso calc R 1 H
C11 0.7301(5) -0.1798(7) -0.06804(15) 0.1063(13) Uani d . 1 C
H11A 0.7033 -0.0920 -0.1028 0.159 Uiso calc R 1 H
H11B 0.6659 -0.3028 -0.0627 0.159 Uiso calc R 1 H
H11C 0.8211 -0.2406 -0.0737 0.159 Uiso calc R 1 H
N1 0.9449(2) 0.2803(4) 0.35601(9) 0.0612(6) Uani d . 1 N
N2 1.12453(18) -0.3190(3) 0.22574(9) 0.0513(5) Uani d . 1 N
O1 0.86850(18) 0.2172(3) 0.08623(7) 0.0611(5) Uani d . 1 O
O2 0.8055(2) 0.5118(3) 0.14374(9) 0.0769(6) Uani d . 1 O
O3 0.8899(2) 0.4663(4) 0.35905(9) 0.0797(6) Uani d . 1 O
O4 0.9924(2) 0.1761(4) 0.39896(9) 0.0862(7) Uani d . 1 O
O5 1.16376(18) -0.4206(3) 0.27100(8) 0.0638(5) Uani d . 1 O
O6 1.1498(2) -0.3824(3) 0.17484(8) 0.0741(6) Uani d . 1 O

loop_
_atom_site_aniso_label
_atom_site_aniso_U_11
_atom_site_aniso_U_22
_atom_site_aniso_U_33
_atom_site_aniso_U_12
_atom_site_aniso_U_13
_atom_site_aniso_U_23
C1 0.0431(11) 0.0457(13) 0.0514(12) -0.0005(9) 0.0015(9) -0.0002(9)
C2 0.0444(11) 0.0462(13) 0.0571(13) 0.0013(9) 0.0043(9) -0.0048(10)
C3 0.0452(11) 0.0527(14) 0.0473(12) -0.0047(10) 0.0031(9) -0.0093(10)
C4 0.0453(11) 0.0532(14) 0.0484(12) -0.0038(10) -0.0007(9) 0.0010(10)
C5 0.0415(10) 0.0414(12) 0.0507(12) -0.0003(9) 0.0024(8) -0.0020(9)
C6 0.0464(11) 0.0455(12) 0.0466(12) -0.0009(9) 0.0032(9) -0.0033(9)
C7 0.0539(12) 0.0456(13) 0.0591(14) 0.0052(11) -0.0007(10) -0.0017(11)
C8 0.106(2) 0.0647(18) 0.0561(15) 0.0140(15) -0.0104(14) 0.0138(13)
C9 0.097(2) 0.0742(19) 0.0547(15) 0.0094(16) -0.0055(14) 0.0109(13)
C10 0.109(2) 0.086(2) 0.0638(17) -0.0076(19) -0.0075(16) 0.0077(15)
C11 0.156(4) 0.094(3) 0.068(2) -0.005(2) -0.029(2) -0.0039(18)
N1 0.0603(12) 0.0704(15) 0.0530(12) -0.0022(11) 0.0021(9) -0.0151(11)
N2 0.0505(10) 0.0450(11) 0.0585(12) 0.0026(8) 0.0019(8) 0.0021(9)
O1 0.0774(11) 0.0554(10) 0.0503(9) 0.0135(8) -0.0061(8) 0.0031(8)
O2 0.0960(14) 0.0630(12) 0.0715(12) 0.0313(10) -0.0054(10) -0.0006(9)
O3 0.0945(14) 0.0710(13) 0.0738(13) 0.0133(11) 0.0092(10) -0.0247(10)
O4 0.1010(15) 0.1037(17) 0.0533(11) 0.0172(13) -0.0137(10) -0.0150(11)
O5 0.0682(10) 0.0557(11) 0.0674(11) 0.0120(8) -0.0008(8) 0.0113(9)
O6 0.0940(13) 0.0677(12) 0.0608(11) 0.0288(10) 0.0064(9) -0.0104(9)

loop_
_atom_type_symbol
_atom_type_description
_atom_type_scat_dispersion_real
_atom_type_scat_dispersion_imag
_atom_type_scat_source
C C 0.0033 0.0016 'International Tables Vol C Tables 4.2.6.8 and 6.1.1.4'
H H 0.0000 0.0000 'International Tables Vol C Tables 4.2.6.8 and 6.1.1.4'
N N 0.0061 0.0033 'International Tables Vol C Tables 4.2.6.8 and 6.1.1.4'
O O 0.0106 0.0060 'International Tables Vol C Tables 4.2.6.8 and 6.1.1.4'

loop_
_geom_angle_atom_site_label_1
_geom_angle_atom_site_label_2
_geom_angle_atom_site_label_3
_geom_angle
_geom_angle_publ_flag
C2 C1 C6 120.2(2) ?
C2 C1 C7 117.7(2) ?
C6 C1 C7 122.0(2) ?
C3 C2 C1 119.2(2) ?
C3 C2 H2 120.4 ?
C1 C2 H2 120.4 ?
C2 C3 C4 122.8(2) ?
C2 C3 N1 118.6(2) ?
C4 C3 N1 118.6(2) ?
C3 C4 C5 116.4(2) ?
C3 C4 H4 121.8 ?
C5 C4 H4 121.8 ?
C6 C5 C4 123.0(2) ?
C6 C5 N2 119.27(19) ?
C4 C5 N2 117.69(19) ?
C5 C6 C1 118.4(2) ?
C5 C6 H6 120.8 ?
C1 C6 H6 120.8 ?
O2 C7 O1 124.8(2) yes
O2 C7 C1 122.2(2) ?
O1 C7 C1 113.0(2) yes
O1 C8 C9 108.0(2) yes
O1 C8 H8A 110.1 ?
C9 C8 H8A 110.1 ?
O1 C8 H8B 110.1 ?
C9 C8 H8B 110.1 ?
H8A C8 H8B 108.4 ?
C10 C9 C8 114.5(3) ?
C10 C9 H9A 108.6 ?
C8 C9 H9A 108.6 ?
C10 C9 H9B 108.6 ?
C8 C9 H9B 108.6 ?
H9A C9 H9B 107.6 ?
C9 C10 C11 113.7(3) ?
C9 C10 H10A 108.8 ?
C11 C10 H10A 108.8 ?
C9 C10 H10B 108.8 ?
C11 C10 H10B 108.8 ?
H10A C10 H10B 107.7 ?
C10 C11 H11A 109.5 ?
C10 C11 H11B 109.5 ?
H11A C11 H11B 109.5 ?
C10 C11 H11C 109.5 ?
H11A C11 H11C 109.5 ?
H11B C11 H11C 109.5 ?
O4 N1 O3 124.6(2) yes
O4 N1 C3 117.7(2) ?
O3 N1 C3 117.7(2) ?
O6 N2 O5 123.2(2) yes
O6 N2 C5 118.23(19) ?
O5 N2 C5 118.53(19) ?
C7 O1 C8 115.6(2) yes

loop_
_geom_bond_atom_site_label_1
_geom_bond_atom_site_label_2
_geom_bond_distance
_geom_bond_publ_flag
C1 C2 1.376(3) ?
C1 C6 1.390(3) ?
C1 C7 1.494(3) yes
C2 C3 1.371(3) ?
C2 H2 0.9300 ?
C3 C4 1.375(3) ?
C3 N1 1.477(3) yes
C4 C5 1.382(3) ?
C4 H4 0.9300 ?
C5 C6 1.372(3) ?
C5 N2 1.461(3) yes
C6 H6 0.9300 ?
C7 O2 1.205(3) yes
C7 O1 1.318(3) yes
C8 O1 1.459(3) yes
C8 C9 1.492(4) ?
C8 H8A 0.9700 ?
C8 H8B 0.9700 ?
C9 C10 1.483(5) ?
C9 H9A 0.9700 ?
C9 H9B 0.9700 ?
C10 C11 1.498(5) ?
C10 H10A 0.9700 ?
C10 H10B 0.9700 ?
C11 H11A 0.9600 ?
C11 H11B 0.9600 ?
C11 H11C 0.9600 ?
N1 O4 1.216(3) ?
N1 O3 1.215(3) ?
N2 O6 1.216(3) ?
N2 O5 1.223(2) ?

loop_
_geom_torsion_atom_site_label_1
_geom_torsion_atom_site_label_2
_geom_torsion_atom_site_label_3
_geom_torsion_atom_site_label_4
_geom_torsion
_geom_torsion_publ_flag
C6 C1 C2 C3 0.2(3) ?
C7 C1 C2 C3 -176.75(19) ?
C1 C2 C3 C4 -0.3(3) ?
C1 C2 C3 N1 176.68(19) ?
C2 C3 C4 C5 0.5(3) ?
N1 C3 C4 C5 -176.46(18) ?
C3 C4 C5 C6 -0.7(3) ?
C3 C4 C5 N2 177.03(18) ?
C4 C5 C6 C1 0.7(3) ?
N2 C5 C6 C1 -177.03(18) ?
C2 C1 C6 C5 -0.4(3) ?
C7 C1 C6 C5 176.43(19) ?
C2 C1 C7 O2 4.8(4) yes
C6 C1 C7 O2 -172.1(2) ?
C2 C1 C7 O1 -176.19(19) ?
C6 C1 C7 O1 6.9(3) yes
O1 C8 C9 C10 64.3(3) yes
C8 C9 C10 C11 176.2(3) yes
C2 C3 N1 O4 177.5(2) ?
C4 C3 N1 O4 -5.4(3) ?
C2 C3 N1 O3 -2.9(3) ?
C4 C3 N1 O3 174.2(2) ?
C6 C5 N2 O6 5.6(3) ?
C4 C5 N2 O6 -172.2(2) ?
C6 C5 N2 O5 -173.77(19) ?
C4 C5 N2 O5 8.4(3) ?
O2 C7 O1 C8 -2.1(4) yes
C1 C7 O1 C8 178.9(2) yes
C9 C8 O1 C7 -172.3(2) ?

loop_
_cod_related_entry_id
_cod_related_entry_database
_cod_related_entry_code
1 ChemSpider 451825
